data_4002752
loop_
_publ_author_name
'Ji, Chengmin'
'Wang, Sasa'
'Liu, Sijie'
'Sun, Zhihua'
'Zhang, Jing'
'Li, Lina'
'Luo, Junhua'

_publ_section_title
;
 Exceptional Three-Level Switching Behaviors of Quadratic Nonlinear
 Optical Properties in a Tristable Molecule-Based Dielectric
;
_journal_issue 7
_journal_name_full 'Chemistry of Materials'
_journal_page_first 3251
_journal_paper_doi 10.1021/acs.chemmater.7b00524
_journal_volume 29
_journal_year 2017
_chemical_formula_moiety 'C2 Cl3 O2, C6 H16 N'
_chemical_formula_sum 'C8 H16 Cl3 N O2'
_chemical_formula_weight 264.57
_chemical_name_common 'dipropylammonium trichloroacetate'
_chemical_name_systematic
; 
 ? 
;
_space_group_IT_number 19
_symmetry_cell_setting orthorhombic
_symmetry_space_group_name_Hall 'P 2ac 2ab'
_symmetry_space_group_name_H-M 'P 21 21 21'
_atom_sites_solution_hydrogens geom
_atom_sites_solution_primary direct
_atom_sites_solution_secondary difmap
_audit_creation_method SHELXL-97
_cell_angle_alpha 90.00
_cell_angle_beta 90.00
_cell_angle_gamma 90.00
_cell_formula_units_Z 8
_cell_length_a 8.60820(10)
_cell_length_b 16.5540(3)
_cell_length_c 17.9068(3)
_cell_measurement_reflns_used 5642
_cell_measurement_temperature 100(2)
_cell_measurement_theta_max 76.0370
_cell_measurement_theta_min 3.6310
_cell_volume 2551.72(7)
_computing_structure_refinement 'SHELXL-97 (Sheldrick, 1997)'
_computing_structure_solution 'SHELXS-97 (Sheldrick, 1990)'
_diffrn_ambient_temperature 100(2)
_diffrn_detector_area_resol_mean 10.5594
_diffrn_measured_fraction_theta_full 0.975
_diffrn_measured_fraction_theta_max 0.975
_diffrn_measurement_device_type 'SuperNova, Dual, Cu at zero, Atlas'
_diffrn_radiation_monochromator mirror
_diffrn_radiation_source 'SuperNova (Cu) X-ray Source'
_diffrn_radiation_type CuK\a
_diffrn_radiation_wavelength 1.54184
_diffrn_reflns_av_R_equivalents 0.0221
_diffrn_reflns_av_sigmaI/netI 0.0314
_diffrn_reflns_limit_h_max 10
_diffrn_reflns_limit_h_min -7
_diffrn_reflns_limit_k_max 19
_diffrn_reflns_limit_k_min -20
_diffrn_reflns_limit_l_max 15
_diffrn_reflns_limit_l_min -22
_diffrn_reflns_number 8860
_diffrn_reflns_theta_full 76.25
_diffrn_reflns_theta_max 76.25
_diffrn_reflns_theta_min 3.64
_diffrn_standards_number 9005
_exptl_absorpt_coefficient_mu 6.343
_exptl_absorpt_correction_T_max 1.00000
_exptl_absorpt_correction_T_min 0.20670
_exptl_absorpt_correction_type multi-scan
_exptl_absorpt_process_details 'CrystalClear (Rigaku Inc., 2008)'
_exptl_crystal_colour colourless
_exptl_crystal_density_diffrn 1.377
_exptl_crystal_density_method 'not measured'
_exptl_crystal_description block
_exptl_crystal_F_000 1104
_exptl_crystal_size_max 0.20
_exptl_crystal_size_mid 0.20
_exptl_crystal_size_min 0.20
_refine_diff_density_max 0.704
_refine_diff_density_min -0.550
_refine_diff_density_rms 0.072
_refine_ls_abs_structure_details 'Flack H D (1983), Acta Cryst. A39, 876-881'
_refine_ls_abs_structure_Flack 0.482(19)
_refine_ls_extinction_method none
_refine_ls_goodness_of_fit_ref 1.039
_refine_ls_hydrogen_treatment mixed
_refine_ls_matrix_type full
_refine_ls_number_parameters 257
_refine_ls_number_reflns 4536
_refine_ls_number_restraints 0
_refine_ls_restrained_S_all 1.039
_refine_ls_R_factor_all 0.0470
_refine_ls_R_factor_gt 0.0449
_refine_ls_shift/su_max 0.000
_refine_ls_shift/su_mean 0.000
_refine_ls_structure_factor_coef Fsqd
_refine_ls_weighting_details 'calc w=1/[\s^2^(Fo^2^)+(0.0696P)^2^+2.4517P] where P=(Fo^2^+2Fc^2^)/3'
_refine_ls_weighting_scheme calc
_refine_ls_wR_factor_gt 0.1179
_refine_ls_wR_factor_ref 0.1206
_reflns_number_gt 4346
_reflns_number_total 4536
_reflns_threshold_expression >2sigma(I)
_cod_data_source_file cm7b00524_si_004.cif
_cod_data_source_block DPA-TCA(100K)
_cod_database_code 4002752

loop_
_symmetry_equiv_pos_as_xyz
'x, y, z'
'-x+1/2, -y, z+1/2'
'x+1/2, -y+1/2, -z'
'-x, y+1/2, -z+1/2'

loop_
_atom_site_label
_atom_site_type_symbol
_atom_site_fract_x
_atom_site_fract_y
_atom_site_fract_z
_atom_site_U_iso_or_equiv
_atom_site_adp_type
_atom_site_occupancy
_atom_site_symmetry_multiplicity
_atom_site_calc_flag
_atom_site_refinement_flags
Cl1 Cl 0.88827(10) 0.83182(5) 0.06130(5) 0.0297(2) Uani 1 1 d .
Cl2 Cl 0.55625(10) 0.84045(5) 0.06070(5) 0.0319(2) Uani 1 1 d .
Cl3 Cl 0.71951(13) 0.79223(5) -0.07310(5) 0.0366(2) Uani 1 1 d .
Cl4 Cl 0.57025(11) 0.74465(7) -0.25648(6) 0.0398(2) Uani 1 1 d .
Cl5 Cl 0.89923(11) 0.74665(7) -0.27617(7) 0.0471(3) Uani 1 1 d .
Cl6 Cl 0.7500(2) 0.60820(7) -0.21057(5) 0.0692(5) Uani 1 1 d .
O1 O 0.6077(3) 0.97624(16) -0.04311(15) 0.0284(6) Uani 1 1 d .
O3 O 0.8394(3) 0.60657(15) -0.37742(14) 0.0248(5) Uani 1 1 d .
C14 C 0.7170(4) 0.64097(18) -0.35677(16) 0.0170(6) Uani 1 1 d .
N1 N 0.2843(3) 0.97899(15) -0.03717(14) 0.0170(5) Uani 1 1 d .
H2A H 0.3909 0.9788 -0.0332 0.020 Uiso 1 1 calc R
H2B H 0.2557 1.0253 -0.0620 0.020 Uiso 1 1 calc R
O4 O 0.5904(3) 0.64323(15) -0.38670(13) 0.0259(5) Uani 1 1 d .
N2 N 0.1614(3) 0.61003(16) -0.37617(15) 0.0194(5) Uani 1 1 d .
H1A H 0.0576 0.6148 -0.3647 0.023 Uiso 1 1 calc R
H1B H 0.1712 0.5700 -0.4115 0.023 Uiso 1 1 calc R
C4 C 0.2341(4) 0.90738(18) -0.08173(17) 0.0200(6) Uani 1 1 d .
H9A H 0.1196 0.9077 -0.0866 0.024 Uiso 1 1 calc R
H9B H 0.2643 0.8573 -0.0552 0.024 Uiso 1 1 calc R
C3 C 0.2153(4) 0.98003(19) 0.03926(17) 0.0208(6) Uani 1 1 d .
H10A H 0.2577 0.9343 0.0685 0.025 Uiso 1 1 calc R
H10B H 0.1014 0.9726 0.0354 0.025 Uiso 1 1 calc R
C13 C 0.7322(4) 0.6844(2) -0.27813(17) 0.0232(7) Uani 1 1 d .
C15 C 0.7256(4) 0.85708(18) 0.00618(17) 0.0188(6) Uani 1 1 d .
C2 C 0.2491(4) 1.0586(2) 0.08001(18) 0.0246(7) Uani 1 1 d .
H11A H 0.1895 1.0592 0.1273 0.030 Uiso 1 1 calc R
H11B H 0.2118 1.1042 0.0490 0.030 Uiso 1 1 calc R
C8 C 0.1914(4) 0.5056(2) -0.2771(2) 0.0276(8) Uani 1 1 d .
H5A H 0.2004 0.4635 -0.3162 0.033 Uiso 1 1 calc R
H5B H 0.0806 0.5102 -0.2629 0.033 Uiso 1 1 calc R
C10 C 0.2176(4) 0.68826(19) -0.40865(18) 0.0226(7) Uani 1 1 d .
H3A H 0.3276 0.6822 -0.4239 0.027 Uiso 1 1 calc R
H3B H 0.2126 0.7308 -0.3699 0.027 Uiso 1 1 calc R
C5 C 0.3071(4) 0.9077(2) -0.15881(19) 0.0270(8) Uani 1 1 d .
H8A H 0.4201 0.8977 -0.1544 0.032 Uiso 1 1 calc R
H8B H 0.2923 0.9614 -0.1821 0.032 Uiso 1 1 calc R
C7 C 0.2874(5) 0.4807(3) -0.2087(2) 0.0370(9) Uani 1 1 d .
H6A H 0.3969 0.4757 -0.2229 0.056 Uiso 1 1 calc R
H6B H 0.2498 0.4287 -0.1899 0.056 Uiso 1 1 calc R
H6C H 0.2767 0.5218 -0.1697 0.056 Uiso 1 1 calc R
C11 C 0.1217(4) 0.7143(2) -0.4758(2) 0.0265(7) Uani 1 1 d .
H2C H 0.0104 0.7130 -0.4620 0.032 Uiso 1 1 calc R
H2D H 0.1485 0.7709 -0.4884 0.032 Uiso 1 1 calc R
C1 C 0.4204(4) 1.0719(2) 0.0978(2) 0.0308(8) Uani 1 1 d .
H12A H 0.4603 1.0256 0.1260 0.046 Uiso 1 1 calc R
H12B H 0.4320 1.1212 0.1277 0.046 Uiso 1 1 calc R
H12C H 0.4790 1.0776 0.0512 0.046 Uiso 1 1 calc R
C6 C 0.2342(5) 0.8432(2) -0.2078(2) 0.0341(9) Uani 1 1 d .
H7A H 0.2490 0.7901 -0.1848 0.051 Uiso 1 1 calc R
H7B H 0.2836 0.8439 -0.2571 0.051 Uiso 1 1 calc R
H7C H 0.1228 0.8541 -0.2133 0.051 Uiso 1 1 calc R
C12 C 0.1452(5) 0.6622(2) -0.5448(2) 0.0318(8) Uani 1 1 d .
H1C H 0.2548 0.6637 -0.5595 0.048 Uiso 1 1 calc R
H1D H 0.0810 0.6829 -0.5857 0.048 Uiso 1 1 calc R
H1E H 0.1151 0.6064 -0.5336 0.048 Uiso 1 1 calc R
C9 C 0.2481(4) 0.5860(2) -0.30783(18) 0.0230(7) Uani 1 1 d .
H4A H 0.2352 0.6282 -0.2692 0.028 Uiso 1 1 calc R
H4B H 0.3601 0.5818 -0.3197 0.028 Uiso 1 1 calc R
O2 O 0.8645(3) 0.97308(15) -0.03326(14) 0.0246(5) Uani 1 1 d .
C16 C 0.7325(4) 0.94544(17) -0.02576(16) 0.0159(6) Uani 1 1 d .

loop_
_atom_site_aniso_label
_atom_site_aniso_U_11
_atom_site_aniso_U_22
_atom_site_aniso_U_33
_atom_site_aniso_U_23
_atom_site_aniso_U_13
_atom_site_aniso_U_12
Cl1 0.0214(4) 0.0264(4) 0.0412(5) 0.0120(4) -0.0076(4) 0.0005(3)
Cl2 0.0202(4) 0.0329(4) 0.0424(5) 0.0136(4) 0.0083(4) -0.0015(3)
Cl3 0.0460(5) 0.0249(4) 0.0388(5) -0.0112(4) -0.0009(5) -0.0042(4)
Cl4 0.0307(4) 0.0514(6) 0.0374(5) -0.0212(5) 0.0073(4) 0.0037(4)
Cl5 0.0285(5) 0.0549(6) 0.0578(6) -0.0358(6) 0.0054(5) -0.0137(5)
Cl6 0.1456(15) 0.0423(5) 0.0197(4) 0.0095(4) -0.0068(7) 0.0110(9)
O1 0.0189(12) 0.0284(13) 0.0379(14) 0.0116(11) 0.0022(11) 0.0035(10)
O3 0.0167(11) 0.0289(12) 0.0287(12) -0.0120(10) -0.0018(10) -0.0009(10)
C14 0.0185(15) 0.0163(13) 0.0162(13) -0.0001(11) 0.0037(13) -0.0043(13)
N1 0.0146(12) 0.0192(12) 0.0174(11) 0.0032(10) -0.0028(11) -0.0016(11)
O4 0.0196(11) 0.0315(13) 0.0264(11) -0.0073(10) -0.0042(11) 0.0000(10)
N2 0.0171(12) 0.0185(12) 0.0227(13) -0.0002(11) 0.0014(11) -0.0001(11)
C4 0.0182(15) 0.0213(14) 0.0205(14) -0.0007(12) -0.0013(13) -0.0013(13)
C3 0.0202(15) 0.0247(15) 0.0175(14) 0.0003(12) 0.0015(14) -0.0004(14)
C13 0.0284(17) 0.0243(15) 0.0171(13) 0.0013(12) -0.0022(14) -0.0014(15)
C15 0.0126(13) 0.0189(13) 0.0250(14) 0.0014(12) 0.0018(13) 0.0027(13)
C2 0.0261(18) 0.0275(16) 0.0203(14) -0.0005(13) -0.0005(14) 0.0029(15)
C8 0.0295(19) 0.0284(17) 0.0248(16) 0.0037(14) 0.0011(16) -0.0025(15)
C10 0.0219(15) 0.0198(14) 0.0260(15) 0.0005(12) -0.0024(15) -0.0017(14)
C5 0.0312(19) 0.0279(17) 0.0220(15) -0.0010(13) -0.0005(15) 0.0004(16)
C7 0.042(2) 0.040(2) 0.0292(18) 0.0093(16) 0.0035(19) 0.003(2)
C11 0.0254(17) 0.0257(17) 0.0285(17) 0.0034(14) 0.0010(15) 0.0011(15)
C1 0.0296(19) 0.0314(19) 0.0315(18) -0.0040(16) -0.0040(17) -0.0047(17)
C6 0.038(2) 0.0334(18) 0.0309(17) -0.0102(15) -0.0064(17) 0.0048(18)
C12 0.040(2) 0.0297(18) 0.0260(17) -0.0007(15) -0.0019(17) -0.0007(17)
C9 0.0189(16) 0.0274(16) 0.0226(14) 0.0003(13) -0.0034(13) -0.0003(14)
O2 0.0196(12) 0.0213(11) 0.0330(13) 0.0071(10) -0.0037(10) -0.0019(10)
C16 0.0155(14) 0.0149(13) 0.0173(13) 0.0001(11) 0.0012(12) 0.0001(13)

loop_
_atom_type_symbol
_atom_type_description
_atom_type_scat_dispersion_real
_atom_type_scat_dispersion_imag
_atom_type_scat_source
C C 0.0181 0.0091 'International Tables Vol C Tables 4.2.6.8 and 6.1.1.4'
H H 0.0000 0.0000 'International Tables Vol C Tables 4.2.6.8 and 6.1.1.4'
N N 0.0311 0.0180 'International Tables Vol C Tables 4.2.6.8 and 6.1.1.4'
O O 0.0492 0.0322 'International Tables Vol C Tables 4.2.6.8 and 6.1.1.4'
Cl Cl 0.3639 0.7018 'International Tables Vol C Tables 4.2.6.8 and 6.1.1.4'

loop_
_geom_angle_atom_site_label_1
_geom_angle_atom_site_label_2
_geom_angle_atom_site_label_3
_geom_angle
O4 C14 O3 129.6(3)
O4 C14 C13 116.8(3)
O3 C14 C13 113.5(3)
C3 N1 C4 112.6(2)
C3 N1 H2A 109.1
C4 N1 H2A 109.1
C3 N1 H2B 109.1
C4 N1 H2B 109.1
H2A N1 H2B 107.8
C9 N2 C10 112.8(3)
C9 N2 H1A 109.0
C10 N2 H1A 109.0
C9 N2 H1B 109.0
C10 N2 H1B 109.0
H1A N2 H1B 107.8
N1 C4 C5 111.3(3)
N1 C4 H9A 109.4
C5 C4 H9A 109.4
N1 C4 H9B 109.4
C5 C4 H9B 109.4
H9A C4 H9B 108.0
N1 C3 C2 112.0(3)
N1 C3 H10A 109.2
C2 C3 H10A 109.2
N1 C3 H10B 109.2
C2 C3 H10B 109.2
H10A C3 H10B 107.9
C14 C13 Cl6 107.1(2)
C14 C13 Cl4 112.8(2)
Cl6 C13 Cl4 108.97(19)
C14 C13 Cl5 110.4(2)
Cl6 C13 Cl5 109.5(2)
Cl4 C13 Cl5 108.05(18)
C16 C15 Cl1 113.2(2)
C16 C15 Cl2 112.0(2)
Cl1 C15 Cl2 107.90(17)
C16 C15 Cl3 105.8(2)
Cl1 C15 Cl3 109.07(17)
Cl2 C15 Cl3 108.70(18)
C3 C2 C1 114.2(3)
C3 C2 H11A 108.7
C1 C2 H11A 108.7
C3 C2 H11B 108.7
C1 C2 H11B 108.7
H11A C2 H11B 107.6
C9 C8 C7 110.6(3)
C9 C8 H5A 109.5
C7 C8 H5A 109.5
C9 C8 H5B 109.5
C7 C8 H5B 109.5
H5A C8 H5B 108.1
N2 C10 C11 112.1(3)
N2 C10 H3A 109.2
C11 C10 H3A 109.2
N2 C10 H3B 109.2
C11 C10 H3B 109.2
H3A C10 H3B 107.9
C4 C5 C6 110.6(3)
C4 C5 H8A 109.5
C6 C5 H8A 109.5
C4 C5 H8B 109.5
C6 C5 H8B 109.5
H8A C5 H8B 108.1
C8 C7 H6A 109.5
C8 C7 H6B 109.5
H6A C7 H6B 109.5
C8 C7 H6C 109.5
H6A C7 H6C 109.5
H6B C7 H6C 109.5
C12 C11 C10 114.1(3)
C12 C11 H2C 108.7
C10 C11 H2C 108.7
C12 C11 H2D 108.7
C10 C11 H2D 108.7
H2C C11 H2D 107.6
C2 C1 H12A 109.5
C2 C1 H12B 109.5
H12A C1 H12B 109.5
C2 C1 H12C 109.5
H12A C1 H12C 109.5
H12B C1 H12C 109.5
C5 C6 H7A 109.5
C5 C6 H7B 109.5
H7A C6 H7B 109.5
C5 C6 H7C 109.5
H7A C6 H7C 109.5
H7B C6 H7C 109.5
C11 C12 H1C 109.5
C11 C12 H1D 109.5
H1C C12 H1D 109.5
C11 C12 H1E 109.5
H1C C12 H1E 109.5
H1D C12 H1E 109.5
N2 C9 C8 111.8(3)
N2 C9 H4A 109.3
C8 C9 H4A 109.3
N2 C9 H4B 109.3
C8 C9 H4B 109.3
H4A C9 H4B 107.9
O1 C16 O2 128.6(3)
O1 C16 C15 116.4(3)
O2 C16 C15 114.8(3)

loop_
_geom_bond_atom_site_label_1
_geom_bond_atom_site_label_2
_geom_bond_distance
Cl1 C15 1.763(3)
Cl2 C15 1.776(3)
Cl3 C15 1.781(3)
Cl4 C13 1.757(4)
Cl5 C13 1.769(4)
Cl6 C13 1.755(3)
O1 C16 1.229(4)
O3 C14 1.254(4)
C14 O4 1.215(4)
C14 C13 1.587(4)
N1 C3 1.492(4)
N1 C4 1.493(4)
N1 H2A 0.9200
N1 H2B 0.9200
N2 C9 1.488(4)
N2 C10 1.500(4)
N2 H1A 0.9200
N2 H1B 0.9200
C4 C5 1.517(4)
C4 H9A 0.9900
C4 H9B 0.9900
C3 C2 1.519(4)
C3 H10A 0.9900
C3 H10B 0.9900
C15 C16 1.572(4)
C2 C1 1.525(5)
C2 H11A 0.9900
C2 H11B 0.9900
C8 C9 1.520(5)
C8 C7 1.533(5)
C8 H5A 0.9900
C8 H5B 0.9900
C10 C11 1.522(5)
C10 H3A 0.9900
C10 H3B 0.9900
C5 C6 1.518(5)
C5 H8A 0.9900
C5 H8B 0.9900
C7 H6A 0.9800
C7 H6B 0.9800
C7 H6C 0.9800
C11 C12 1.520(5)
C11 H2C 0.9900
C11 H2D 0.9900
C1 H12A 0.9800
C1 H12B 0.9800
C1 H12C 0.9800
C6 H7A 0.9800
C6 H7B 0.9800
C6 H7C 0.9800
C12 H1C 0.9800
C12 H1D 0.9800
C12 H1E 0.9800
C9 H4A 0.9900
C9 H4B 0.9900
O2 C16 1.232(4)

loop_
_geom_torsion_atom_site_label_1
_geom_torsion_atom_site_label_2
_geom_torsion_atom_site_label_3
_geom_torsion_atom_site_label_4
_geom_torsion
C3 N1 C4 C5 -179.6(3)
C4 N1 C3 C2 -172.1(3)
O4 C14 C13 Cl6 108.6(3)
O3 C14 C13 Cl6 -69.1(3)
O4 C14 C13 Cl4 -11.2(4)
O3 C14 C13 Cl4 171.1(2)
O4 C14 C13 Cl5 -132.2(3)
O3 C14 C13 Cl5 50.1(3)
N1 C3 C2 C1 -65.9(4)
C9 N2 C10 C11 -176.7(3)
N1 C4 C5 C6 -170.2(3)
N2 C10 C11 C12 -70.3(4)
C10 N2 C9 C8 -178.6(3)
C7 C8 C9 N2 177.6(3)
Cl1 C15 C16 O1 -157.2(3)
Cl2 C15 C16 O1 -34.8(4)
Cl3 C15 C16 O1 83.4(3)
Cl1 C15 C16 O2 26.1(3)
Cl2 C15 C16 O2 148.4(3)
Cl3 C15 C16 O2 -93.3(3)
